data_4339827
loop_
_publ_author_name
'Xie, Linhua'
'Liu, Shuxia'
'Gao, Chaoying'
'Cao, Ruige'
'Cao, Jianfang'
'Sun, Chunyan'
'Su, Zhongmin'

_publ_section_title
;
 Mixed-valence iron(II, III) trimesates with open frameworks modulated by
 solvents.
;
_journal_issue 19
_journal_name_full 'Inorganic chemistry'
_journal_page_first 7782
_journal_page_last 7788
_journal_paper_doi 10.1021/ic062273m
_journal_volume 46
_journal_year 2007
_chemical_formula_sum 'C36.5 H37.5 Cl3 Fe4 N2.5 O19.5'
_chemical_formula_weight 1152.94
_chemical_name_systematic
; 
 ? 
;
_space_group_IT_number 225
_symmetry_cell_setting cubic
_symmetry_space_group_name_Hall '-F 4 2 3'
_symmetry_space_group_name_H-M 'F m -3 m'
_atom_sites_solution_hydrogens geom
_atom_sites_solution_primary direct
_atom_sites_solution_secondary difmap
_audit_creation_method SHELXL-97
_cell_angle_alpha 90.00
_cell_angle_beta 90.00
_cell_angle_gamma 90.00
_cell_formula_units_Z 24
_cell_length_a 30.2083(16)
_cell_length_b 30.2083(16)
_cell_length_c 30.2083(16)
_cell_measurement_temperature 293(2)
_cell_volume 27566(3)
_computing_cell_refinement 'Bruker SMART'
_computing_data_collection 'Bruker SMART'
_computing_data_reduction 'Bruker SAINT'
_computing_molecular_graphics 'Bruker SHELXTL'
_computing_publication_material 'Bruker SHELXTL'
_computing_structure_refinement 'SHELXL-97 (Sheldrick, 1997)'
_computing_structure_solution 'SHELXS-97 (Sheldrick, 1990)'
_diffrn_ambient_temperature 293(2)
_diffrn_measured_fraction_theta_full 1.000
_diffrn_measured_fraction_theta_max 1.000
_diffrn_measurement_device_type 'CCD area detector'
_diffrn_measurement_method 'phi and omega scans'
_diffrn_radiation_monochromator graphite
_diffrn_radiation_source 'fine-focus sealed tube'
_diffrn_radiation_type MoK\a
_diffrn_radiation_wavelength 0.71073
_diffrn_reflns_av_R_equivalents 0.0989
_diffrn_reflns_av_sigmaI/netI 0.0298
_diffrn_reflns_limit_h_max 34
_diffrn_reflns_limit_h_min -36
_diffrn_reflns_limit_k_max 36
_diffrn_reflns_limit_k_min -22
_diffrn_reflns_limit_l_max 36
_diffrn_reflns_limit_l_min -36
_diffrn_reflns_number 37205
_diffrn_reflns_theta_full 25.50
_diffrn_reflns_theta_max 25.50
_diffrn_reflns_theta_min 1.17
_exptl_absorpt_coefficient_mu 1.491
_exptl_absorpt_correction_type none
_exptl_crystal_colour orange
_exptl_crystal_density_diffrn 1.667
_exptl_crystal_density_method 'not measured'
_exptl_crystal_description cube
_exptl_crystal_F_000 14040
_exptl_crystal_size_max 0.164
_exptl_crystal_size_mid 0.164
_exptl_crystal_size_min 0.164
_refine_diff_density_max 1.365
_refine_diff_density_min -1.612
_refine_diff_density_rms 0.122
_refine_ls_extinction_method none
_refine_ls_goodness_of_fit_ref 1.045
_refine_ls_hydrogen_treatment mixed
_refine_ls_matrix_type full
_refine_ls_number_parameters 70
_refine_ls_number_reflns 1340
_refine_ls_number_restraints 0
_refine_ls_restrained_S_all 1.045
_refine_ls_R_factor_all 0.0665
_refine_ls_R_factor_gt 0.0577
_refine_ls_shift/su_max 0.000
_refine_ls_shift/su_mean 0.000
_refine_ls_structure_factor_coef Fsqd
_refine_ls_weighting_details 'calc w=1/[\s^2^(Fo^2^)+(0.1228P)^2^+0.0000P] where P=(Fo^2^+2Fc^2^)/3'
_refine_ls_weighting_scheme calc
_refine_ls_wR_factor_gt 0.1649
_refine_ls_wR_factor_ref 0.1711
_reflns_number_gt 1100
_reflns_number_total 1340
_reflns_threshold_expression >2sigma(I)
_cod_data_source_file ic062273m-file003.cif
_cod_data_source_block compound2
_cod_depositor_comments
;
The following automatic conversions were performed:

'_symmetry_cell_setting' value 'Cubic' changed to 'cubic' according
to
/usr/data/users/saulius/automatic-downloads/retrospective/ACS/lib/dictionaries/cif_core.dic
dictionary named 'cif_core.dic' version 2.4.2 from 2011-04-26.

Automatic conversion script
Id: cif_fix_values 2281 2013-09-26 08:29:07Z andrius 
;
_cod_original_sg_symbol_H-M Fm-3m
_cod_original_formula_sum 'C36.50 H37.50 Cl3 Fe4 N2.50 O19.50'
_cod_database_code 4339827

loop_
_symmetry_equiv_pos_as_xyz
'x, y, z'
'-x, -y, z'
'-x, y, -z'
'x, -y, -z'
'z, x, y'
'z, -x, -y'
'-z, -x, y'
'-z, x, -y'
'y, z, x'
'-y, z, -x'
'y, -z, -x'
'-y, -z, x'
'y, x, -z'
'-y, -x, -z'
'y, -x, z'
'-y, x, z'
'x, z, -y'
'-x, z, y'
'-x, -z, -y'
'x, -z, y'
'z, y, -x'
'z, -y, x'
'-z, y, x'
'-z, -y, -x'
'x, y+1/2, z+1/2'
'-x, -y+1/2, z+1/2'
'-x, y+1/2, -z+1/2'
'x, -y+1/2, -z+1/2'
'z, x+1/2, y+1/2'
'z, -x+1/2, -y+1/2'
'-z, -x+1/2, y+1/2'
'-z, x+1/2, -y+1/2'
'y, z+1/2, x+1/2'
'-y, z+1/2, -x+1/2'
'y, -z+1/2, -x+1/2'
'-y, -z+1/2, x+1/2'
'y, x+1/2, -z+1/2'
'-y, -x+1/2, -z+1/2'
'y, -x+1/2, z+1/2'
'-y, x+1/2, z+1/2'
'x, z+1/2, -y+1/2'
'-x, z+1/2, y+1/2'
'-x, -z+1/2, -y+1/2'
'x, -z+1/2, y+1/2'
'z, y+1/2, -x+1/2'
'z, -y+1/2, x+1/2'
'-z, y+1/2, x+1/2'
'-z, -y+1/2, -x+1/2'
'x+1/2, y, z+1/2'
'-x+1/2, -y, z+1/2'
'-x+1/2, y, -z+1/2'
'x+1/2, -y, -z+1/2'
'z+1/2, x, y+1/2'
'z+1/2, -x, -y+1/2'
'-z+1/2, -x, y+1/2'
'-z+1/2, x, -y+1/2'
'y+1/2, z, x+1/2'
'-y+1/2, z, -x+1/2'
'y+1/2, -z, -x+1/2'
'-y+1/2, -z, x+1/2'
'y+1/2, x, -z+1/2'
'-y+1/2, -x, -z+1/2'
'y+1/2, -x, z+1/2'
'-y+1/2, x, z+1/2'
'x+1/2, z, -y+1/2'
'-x+1/2, z, y+1/2'
'-x+1/2, -z, -y+1/2'
'x+1/2, -z, y+1/2'
'z+1/2, y, -x+1/2'
'z+1/2, -y, x+1/2'
'-z+1/2, y, x+1/2'
'-z+1/2, -y, -x+1/2'
'x+1/2, y+1/2, z'
'-x+1/2, -y+1/2, z'
'-x+1/2, y+1/2, -z'
'x+1/2, -y+1/2, -z'
'z+1/2, x+1/2, y'
'z+1/2, -x+1/2, -y'
'-z+1/2, -x+1/2, y'
'-z+1/2, x+1/2, -y'
'y+1/2, z+1/2, x'
'-y+1/2, z+1/2, -x'
'y+1/2, -z+1/2, -x'
'-y+1/2, -z+1/2, x'
'y+1/2, x+1/2, -z'
'-y+1/2, -x+1/2, -z'
'y+1/2, -x+1/2, z'
'-y+1/2, x+1/2, z'
'x+1/2, z+1/2, -y'
'-x+1/2, z+1/2, y'
'-x+1/2, -z+1/2, -y'
'x+1/2, -z+1/2, y'
'z+1/2, y+1/2, -x'
'z+1/2, -y+1/2, x'
'-z+1/2, y+1/2, x'
'-z+1/2, -y+1/2, -x'
'-x, -y, -z'
'x, y, -z'
'x, -y, z'
'-x, y, z'
'-z, -x, -y'
'-z, x, y'
'z, x, -y'
'z, -x, y'
'-y, -z, -x'
'y, -z, x'
'-y, z, x'
'y, z, -x'
'-y, -x, z'
'y, x, z'
'-y, x, -z'
'y, -x, -z'
'-x, -z, y'
'x, -z, -y'
'x, z, y'
'-x, z, -y'
'-z, -y, x'
'-z, y, -x'
'z, -y, -x'
'z, y, x'
'-x, -y+1/2, -z+1/2'
'x, y+1/2, -z+1/2'
'x, -y+1/2, z+1/2'
'-x, y+1/2, z+1/2'
'-z, -x+1/2, -y+1/2'
'-z, x+1/2, y+1/2'
'z, x+1/2, -y+1/2'
'z, -x+1/2, y+1/2'
'-y, -z+1/2, -x+1/2'
'y, -z+1/2, x+1/2'
'-y, z+1/2, x+1/2'
'y, z+1/2, -x+1/2'
'-y, -x+1/2, z+1/2'
'y, x+1/2, z+1/2'
'-y, x+1/2, -z+1/2'
'y, -x+1/2, -z+1/2'
'-x, -z+1/2, y+1/2'
'x, -z+1/2, -y+1/2'
'x, z+1/2, y+1/2'
'-x, z+1/2, -y+1/2'
'-z, -y+1/2, x+1/2'
'-z, y+1/2, -x+1/2'
'z, -y+1/2, -x+1/2'
'z, y+1/2, x+1/2'
'-x+1/2, -y, -z+1/2'
'x+1/2, y, -z+1/2'
'x+1/2, -y, z+1/2'
'-x+1/2, y, z+1/2'
'-z+1/2, -x, -y+1/2'
'-z+1/2, x, y+1/2'
'z+1/2, x, -y+1/2'
'z+1/2, -x, y+1/2'
'-y+1/2, -z, -x+1/2'
'y+1/2, -z, x+1/2'
'-y+1/2, z, x+1/2'
'y+1/2, z, -x+1/2'
'-y+1/2, -x, z+1/2'
'y+1/2, x, z+1/2'
'-y+1/2, x, -z+1/2'
'y+1/2, -x, -z+1/2'
'-x+1/2, -z, y+1/2'
'x+1/2, -z, -y+1/2'
'x+1/2, z, y+1/2'
'-x+1/2, z, -y+1/2'
'-z+1/2, -y, x+1/2'
'-z+1/2, y, -x+1/2'
'z+1/2, -y, -x+1/2'
'z+1/2, y, x+1/2'
'-x+1/2, -y+1/2, -z'
'x+1/2, y+1/2, -z'
'x+1/2, -y+1/2, z'
'-x+1/2, y+1/2, z'
'-z+1/2, -x+1/2, -y'
'-z+1/2, x+1/2, y'
'z+1/2, x+1/2, -y'
'z+1/2, -x+1/2, y'
'-y+1/2, -z+1/2, -x'
'y+1/2, -z+1/2, x'
'-y+1/2, z+1/2, x'
'y+1/2, z+1/2, -x'
'-y+1/2, -x+1/2, z'
'y+1/2, x+1/2, z'
'-y+1/2, x+1/2, -z'
'y+1/2, -x+1/2, -z'
'-x+1/2, -z+1/2, y'
'x+1/2, -z+1/2, -y'
'x+1/2, z+1/2, y'
'-x+1/2, z+1/2, -y'
'-z+1/2, -y+1/2, x'
'-z+1/2, y+1/2, -x'
'z+1/2, -y+1/2, -x'
'z+1/2, y+1/2, x'

loop_
_atom_site_label
_atom_site_type_symbol
_atom_site_fract_x
_atom_site_fract_y
_atom_site_fract_z
_atom_site_U_iso_or_equiv
_atom_site_adp_type
_atom_site_occupancy
_atom_site_symmetry_multiplicity
_atom_site_calc_flag
_atom_site_refinement_flags
C1 C 0.41816(11) 0.08184(11) 0.30126(16) 0.0328(11) Uani 1 2 d S
C2 C 0.39646(12) 0.10354(12) 0.33990(16) 0.0319(11) Uani 1 2 d S
C3 C 0.41511(15) 0.14126(12) 0.35874(12) 0.0328(12) Uani 1 2 d S
H3 H 0.4401 0.1539 0.3461 0.039 Uiso 1 2 calc SR
C4 C 0.4103(2) 0.05056(19) 0.1820(2) 0.0254(13) Uani 0.50 1 d P
C5 C 0.39232(18) 0.07635(13) 0.13899(14) 0.081(2) Uani 1 1 d .
Cl1 Cl 0.5000 0.0000 0.27738(19) 0.0939(15) Uani 1 8 d S
Fe1 Fe 0.42540(2) 0.0000 0.24520(2) 0.0313(3) Uani 1 2 d S
O1 O 0.40095(9) 0.04727(8) 0.28669(9) 0.0502(8) Uani 1 1 d .
O2 O 0.44907(8) 0.05093(8) 0.19939(10) 0.0305(8) Uani 1 2 d S
O3 O 0.38144(14) 0.02369(13) 0.19473(14) 0.0297(10) Uani 0.50 1 d P

loop_
_atom_site_aniso_label
_atom_site_aniso_U_11
_atom_site_aniso_U_22
_atom_site_aniso_U_33
_atom_site_aniso_U_23
_atom_site_aniso_U_13
_atom_site_aniso_U_12
C1 0.0333(16) 0.0333(16) 0.032(3) -0.0110(15) 0.0110(15) -0.002(2)
C2 0.0320(16) 0.0320(16) 0.032(3) -0.0110(16) 0.0110(16) -0.011(2)
C3 0.031(3) 0.0339(16) 0.0339(16) -0.013(2) 0.0150(15) -0.0150(15)
C4 0.034(4) 0.020(3) 0.022(3) 0.001(2) -0.006(3) 0.001(3)
C5 0.138(4) 0.051(2) 0.055(2) 0.037(2) 0.046(3) 0.049(3)
Cl1 0.0632(15) 0.0632(15) 0.155(5) 0.000 0.000 0.000
Fe1 0.0507(6) 0.0256(4) 0.0176(4) 0.000 0.0030(3) 0.000
O1 0.0550(17) 0.0419(15) 0.0536(17) -0.0301(13) 0.0283(14) -0.0162(12)
O2 0.0315(11) 0.0315(11) 0.0287(17) 0.0080(10) -0.0080(10) -0.0052(14)
O3 0.033(2) 0.026(2) 0.031(2) 0.0103(18) -0.002(2) -0.0050(18)

loop_
_atom_type_symbol
_atom_type_description
_atom_type_scat_dispersion_real
_atom_type_scat_dispersion_imag
_atom_type_scat_source
C C 0.0033 0.0016 'International Tables Vol C Tables 4.2.6.8 and 6.1.1.4'
H H 0.0000 0.0000 'International Tables Vol C Tables 4.2.6.8 and 6.1.1.4'
N N 0.0061 0.0033 'International Tables Vol C Tables 4.2.6.8 and 6.1.1.4'
O O 0.0106 0.0060 'International Tables Vol C Tables 4.2.6.8 and 6.1.1.4'
Fe Fe 0.3463 0.8444 'International Tables Vol C Tables 4.2.6.8 and 6.1.1.4'
Cl Cl 0.1484 0.1585 'International Tables Vol C Tables 4.2.6.8 and 6.1.1.4'

loop_
_geom_angle_atom_site_label_1
_geom_angle_atom_site_label_2
_geom_angle_atom_site_label_3
_geom_angle
_geom_angle_site_symmetry_1
_geom_angle_site_symmetry_3
O1 C1 O1 125.0(4) . 181
O1 C1 C2 117.5(2) . .
O1 C1 C2 117.5(2) 181 .
C3 C2 C3 119.7(4) 30 .
C3 C2 C1 120.1(2) 30 .
C3 C2 C1 120.1(2) . .
C2 C3 C2 120.3(4) . 84
C2 C3 H3 119.8 . .
C2 C3 H3 119.8 84 .
O3 C4 O2 121.1(5) . .
O3 C4 C5 109.0(5) . .
O2 C4 C5 129.4(5) . .
O3 C4 C4 162.1(3) . 181
O2 C4 C4 49.3(3) . 181
C5 C4 C4 84.1(3) . 181
C5 C5 C5 120.000(2) 166 181
C5 C5 C4 144.1(3) 166 .
C5 C5 C4 95.9(3) 181 .
Fe1 Cl1 Fe1 80.98(9) 182_545 .
Fe1 Cl1 Fe1 80.98(9) 182_545 2_655
Fe1 Cl1 Fe1 133.3(2) . 2_655
Fe1 Cl1 Fe1 133.3(2) 182_545 181
Fe1 Cl1 Fe1 80.98(9) . 181
Fe1 Cl1 Fe1 80.98(9) 2_655 181
O1 Fe1 O1 88.94(15) . 99
O1 Fe1 O3 116.52(14) . 99
O1 Fe1 O3 88.80(15) 99 99
O1 Fe1 O3 88.80(15) . .
O1 Fe1 O3 116.52(14) 99 .
O3 Fe1 O3 39.0(2) 99 .
O1 Fe1 O2 177.72(11) . 99
O1 Fe1 O2 90.85(11) 99 99
O3 Fe1 O2 61.21(13) 99 99
O3 Fe1 O2 89.27(14) . 99
O1 Fe1 O2 90.85(11) . .
O1 Fe1 O2 177.72(11) 99 .
O3 Fe1 O2 89.27(14) 99 .
O3 Fe1 O2 61.21(13) . .
O2 Fe1 O2 89.28(17) 99 .
O1 Fe1 Cl1 95.12(12) . .
O1 Fe1 Cl1 95.12(12) 99 .
O3 Fe1 Cl1 148.22(15) 99 .
O3 Fe1 Cl1 148.22(15) . .
O2 Fe1 Cl1 87.16(11) 99 .
O2 Fe1 Cl1 87.16(11) . .
O1 Fe1 C4 146.71(16) . 99
O1 Fe1 C4 88.58(16) 99 99
O3 Fe1 C4 30.24(17) 99 99
O3 Fe1 C4 63.00(17) . 99
O2 Fe1 C4 31.01(15) 99 99
O2 Fe1 C4 90.36(15) . 99
Cl1 Fe1 C4 118.16(16) . 99
C1 O1 Fe1 130.7(2) . .
C4 O2 C4 81.3(6) 181 .
C4 O2 Fe1 87.4(3) 181 181
C4 O2 Fe1 154.5(4) . 181
C4 O2 Fe1 154.5(4) 181 .
C4 O2 Fe1 87.4(3) . .
Fe1 O2 Fe1 93.41(12) 181 .
C4 O3 O3 130.4(3) . 99
C4 O3 Fe1 90.1(3) . .
O3 O3 Fe1 70.51(11) 99 .

loop_
_geom_bond_atom_site_label_1
_geom_bond_atom_site_label_2
_geom_bond_distance
_geom_bond_site_symmetry_2
C1 O1 1.247(3) .
C1 O1 1.247(3) 181
C1 C2 1.491(6) .
C2 C3 1.393(3) 30
C2 C3 1.393(3) .
C3 C2 1.393(3) 84
C3 H3 0.9300 .
C4 O3 1.252(7) .
C4 O2 1.282(6) .
C4 C5 1.611(7) .
C4 C4 1.671(12) 181
C5 C5 1.338(11) 166
C5 C5 1.339(11) 181
Cl1 Fe1 2.454(2) 182_545
Cl1 Fe1 2.454(2) .
Cl1 Fe1 2.454(2) 2_655
Cl1 Fe1 2.454(2) 181
Fe1 O1 2.038(2) .
Fe1 O1 2.038(2) 99
Fe1 O3 2.145(4) 99
Fe1 O3 2.145(4) .
Fe1 O2 2.189(2) 99
Fe1 O2 2.190(2) .
Fe1 C4 2.486(6) 99
O2 C4 1.282(6) 181
O2 Fe1 2.190(2) 181
O3 O3 1.431(8) 99
